data_7040149
loop_
_publ_author_name
'Liang, Qiuming'
'Janes, Trevor'
'Gjergji, Xhoana'
'Song, Datong'

_publ_section_title
;
 Iron complexes of a bidentate picolyl-NHC ligand: synthesis, structure
 and reactivity.
;
_journal_issue 35
_journal_name_full 'Dalton transactions (Cambridge, England : 2003)'
_journal_page_first 13872
_journal_page_last 13880
_journal_paper_doi 10.1039/c6dt02792j
_journal_volume 45
_journal_year 2016
_chemical_formula_sum 'C25 H26 Br Fe N3'
_chemical_formula_weight 504.25
_space_group_crystal_system triclinic
_space_group_IT_number 2
_space_group_name_Hall '-P 1'
_space_group_name_H-M_alt 'P -1'
_symmetry_space_group_name_Hall '-P 1'
_symmetry_space_group_name_H-M 'P -1'
_atom_sites_solution_hydrogens geom
_audit_creation_method SHELXL-2014/7
_audit_update_record
;
2016-07-14 deposited with the CCDC.
2016-08-04 downloaded from the CCDC.
;
_cell_angle_alpha 103.803(7)
_cell_angle_beta 96.614(8)
_cell_angle_gamma 91.387(8)
_cell_formula_units_Z 2
_cell_length_a 8.0411(16)
_cell_length_b 10.612(2)
_cell_length_c 14.202(3)
_cell_measurement_reflns_used 15205
_cell_measurement_temperature 150(2)
_cell_measurement_theta_max 24.996
_cell_measurement_theta_min 1.979
_cell_volume 1167.4(4)
_computing_structure_refinement 'SHELXL-2014/7 (Sheldrick, 2014)'
_diffrn_ambient_temperature 150(2)
_diffrn_measured_fraction_theta_full 0.968
_diffrn_measured_fraction_theta_max 0.968
_diffrn_measurement_device_type 'Bruker Kappa Apex II'
_diffrn_radiation_type MoK\a
_diffrn_radiation_wavelength 0.71073
_diffrn_reflns_av_R_equivalents 0.0746
_diffrn_reflns_av_unetI/netI 0.1031
_diffrn_reflns_Laue_measured_fraction_full 0.968
_diffrn_reflns_Laue_measured_fraction_max 0.968
_diffrn_reflns_limit_h_max 9
_diffrn_reflns_limit_h_min -9
_diffrn_reflns_limit_k_max 12
_diffrn_reflns_limit_k_min -12
_diffrn_reflns_limit_l_max 15
_diffrn_reflns_limit_l_min -16
_diffrn_reflns_number 15205
_diffrn_reflns_point_group_measured_fraction_full 0.968
_diffrn_reflns_point_group_measured_fraction_max 0.968
_diffrn_reflns_theta_full 24.996
_diffrn_reflns_theta_max 24.996
_diffrn_reflns_theta_min 1.979
_exptl_absorpt_coefficient_mu 2.373
_exptl_absorpt_correction_T_max 0.7456
_exptl_absorpt_correction_T_min 0.5117
_exptl_absorpt_correction_type multi-scan
_exptl_absorpt_process_details SADABS
_exptl_crystal_colour orange
_exptl_crystal_density_diffrn 1.434
_exptl_crystal_description needle
_exptl_crystal_F_000 516
_exptl_crystal_size_max 0.13
_exptl_crystal_size_mid 0.08
_exptl_crystal_size_min 0.08
_refine_diff_density_max 0.599
_refine_diff_density_min -0.796
_refine_diff_density_rms 0.092
_refine_ls_extinction_method none
_refine_ls_goodness_of_fit_ref 0.986
_refine_ls_hydrogen_treatment constr
_refine_ls_matrix_type full
_refine_ls_number_parameters 274
_refine_ls_number_reflns 3992
_refine_ls_number_restraints 0
_refine_ls_restrained_S_all 0.986
_refine_ls_R_factor_all 0.1124
_refine_ls_R_factor_gt 0.0495
_refine_ls_shift/su_max 0.001
_refine_ls_shift/su_mean 0.000
_refine_ls_structure_factor_coef Fsqd
_refine_ls_weighting_details 'w=1/[\s^2^(Fo^2^)+(0.0571P)^2^] where P=(Fo^2^+2Fc^2^)/3'
_refine_ls_weighting_scheme calc
_refine_ls_wR_factor_gt 0.1011
_refine_ls_wR_factor_ref 0.1193
_reflns_Friedel_coverage 0.000
_reflns_number_gt 2326
_reflns_number_total 3992
_reflns_threshold_expression 'I > 2\s(I)'
_cod_data_source_file c6dt02792j2.cif
_cod_data_source_block 5
_cod_depositor_comments 'Adding full bibliography for 7040145--7040152.cif.'
_cod_database_code 7040149
_shelx_shelxl_version_number 2014/7
_shelx_space_group_comment
;
The symmetry employed for this shelxl refinement is uniquely defined
by the following loop, which should always be used as a source of
symmetry information in preference to the above space-group names.
They are only intended as comments.
;

loop_
_space_group_symop_operation_xyz
'x, y, z'
'-x, -y, -z'

loop_
_atom_site_label
_atom_site_type_symbol
_atom_site_fract_x
_atom_site_fract_y
_atom_site_fract_z
_atom_site_U_iso_or_equiv
_atom_site_adp_type
_atom_site_occupancy
_atom_site_site_symmetry_order
_atom_site_calc_flag
_atom_site_refinement_flags_posn
_atom_site_refinement_flags_adp
Fe1 Fe 0.35135(9) 0.44355(6) 0.72691(5) 0.0345(2) Uani 1 1 d . .
Br1 Br 0.50616(7) 0.34874(5) 0.59038(4) 0.0456(2) Uani 1 1 d . .
N1 N 0.1649(5) 0.5519(4) 0.6608(3) 0.0356(11) Uani 1 1 d . .
N2 N -0.0050(5) 0.3383(4) 0.7265(3) 0.0366(11) Uani 1 1 d . .
N3 N 0.1554(6) 0.1796(4) 0.7230(3) 0.0373(11) Uani 1 1 d . .
C1 C 0.4712(7) 0.5676(5) 0.8521(4) 0.0438(14) Uani 1 1 d . .
H1A H 0.5218 0.5180 0.8979 0.053 Uiso 1 1 calc R U
H1B H 0.5607 0.6219 0.8362 0.053 Uiso 1 1 calc R U
C2 C 0.3378(7) 0.6509(5) 0.8962(4) 0.0393(14) Uani 1 1 d . .
C3 C 0.2404(7) 0.6161(5) 0.9619(4) 0.0463(15) Uani 1 1 d . .
H3A H 0.2624 0.5384 0.9822 0.056 Uiso 1 1 calc R U
C4 C 0.1122(8) 0.6909(6) 0.9990(4) 0.0570(17) Uani 1 1 d . .
H4A H 0.0496 0.6646 1.0445 0.068 Uiso 1 1 calc R U
C5 C 0.0758(8) 0.8033(6) 0.9697(5) 0.0574(17) Uani 1 1 d . .
H5A H -0.0126 0.8543 0.9941 0.069 Uiso 1 1 calc R U
C6 C 0.1689(8) 0.8402(5) 0.9052(5) 0.0556(17) Uani 1 1 d . .
H6A H 0.1446 0.9177 0.8851 0.067 Uiso 1 1 calc R U
C7 C 0.2979(7) 0.7670(5) 0.8685(4) 0.0459(15) Uani 1 1 d . .
H7A H 0.3607 0.7954 0.8240 0.055 Uiso 1 1 calc R U
C8 C 0.1615(6) 0.3120(5) 0.7311(4) 0.0342(13) Uani 1 1 d . .
C9 C -0.0075(7) 0.1301(5) 0.7139(4) 0.0472(15) Uani 1 1 d . .
H9A H -0.0418 0.0416 0.7064 0.057 Uiso 1 1 calc R U
C10 C -0.1093(7) 0.2298(5) 0.7176(4) 0.0465(15) Uani 1 1 d . .
H10A H -0.2280 0.2261 0.7146 0.056 Uiso 1 1 calc R U
C11 C -0.0621(7) 0.4729(5) 0.7386(4) 0.0431(14) Uani 1 1 d . .
H11A H -0.0235 0.5230 0.8062 0.052 Uiso 1 1 calc R U
H11B H -0.1862 0.4693 0.7299 0.052 Uiso 1 1 calc R U
C12 C -0.0005(7) 0.5441(4) 0.6686(4) 0.0369(14) Uani 1 1 d . .
C13 C -0.1154(7) 0.6043(5) 0.6148(4) 0.0454(15) Uani 1 1 d . .
H13A H -0.2320 0.5958 0.6194 0.055 Uiso 1 1 calc R U
C14 C -0.0580(8) 0.6763(5) 0.5549(4) 0.0463(15) Uani 1 1 d . .
H14A H -0.1348 0.7187 0.5184 0.056 Uiso 1 1 calc R U
C15 C 0.1098(8) 0.6863(5) 0.5483(4) 0.0453(15) Uani 1 1 d . .
H15A H 0.1515 0.7363 0.5080 0.054 Uiso 1 1 calc R U
C16 C 0.2181(7) 0.6221(5) 0.6018(4) 0.0412(14) Uani 1 1 d . .
H16A H 0.3345 0.6279 0.5965 0.049 Uiso 1 1 calc R U
C17 C 0.3034(6) 0.1067(4) 0.7345(4) 0.0348(13) Uani 1 1 d . .
C18 C 0.3882(7) 0.1235(5) 0.8281(4) 0.0397(14) Uani 1 1 d . .
C19 C 0.5284(7) 0.0526(5) 0.8394(4) 0.0451(15) Uani 1 1 d . .
H19A H 0.5891 0.0642 0.9026 0.054 Uiso 1 1 calc R U
C20 C 0.5814(8) -0.0324(5) 0.7632(5) 0.0522(16) Uani 1 1 d . .
C21 C 0.4955(8) -0.0471(5) 0.6709(5) 0.0504(17) Uani 1 1 d . .
H21A H 0.5329 -0.1071 0.6175 0.061 Uiso 1 1 calc R U
C22 C 0.3564(8) 0.0227(5) 0.6538(4) 0.0461(15) Uani 1 1 d . .
C23 C 0.2671(9) 0.0104(5) 0.5520(4) 0.066(2) Uani 1 1 d . .
H23A H 0.1479 -0.0124 0.5507 0.100 Uiso 1 1 calc R U
H23B H 0.3164 -0.0576 0.5055 0.100 Uiso 1 1 calc R U
H23C H 0.2792 0.0934 0.5338 0.100 Uiso 1 1 calc R U
C24 C 0.3325(7) 0.2146(5) 0.9173(4) 0.0474(15) Uani 1 1 d . .
H24A H 0.2097 0.2131 0.9107 0.071 Uiso 1 1 calc R U
H24B H 0.3771 0.3032 0.9227 0.071 Uiso 1 1 calc R U
H24C H 0.3747 0.1864 0.9761 0.071 Uiso 1 1 calc R U
C25 C 0.7324(8) -0.1138(6) 0.7795(6) 0.078(2) Uani 1 1 d . .
H25A H 0.8179 -0.0605 0.8285 0.118 Uiso 1 1 calc R U
H25B H 0.7795 -0.1439 0.7178 0.118 Uiso 1 1 calc R U
H25C H 0.6963 -0.1889 0.8023 0.118 Uiso 1 1 calc R U

loop_
_atom_site_aniso_label
_atom_site_aniso_U_11
_atom_site_aniso_U_22
_atom_site_aniso_U_33
_atom_site_aniso_U_23
_atom_site_aniso_U_13
_atom_site_aniso_U_12
Fe1 0.0303(5) 0.0278(4) 0.0420(5) 0.0022(3) 0.0033(4) 0.0043(4)
Br1 0.0359(4) 0.0435(3) 0.0553(4) 0.0040(3) 0.0123(3) 0.0091(3)
N1 0.036(3) 0.028(2) 0.041(3) 0.003(2) 0.004(2) 0.004(2)
N2 0.034(3) 0.033(2) 0.042(3) 0.007(2) 0.005(2) 0.001(2)
N3 0.040(3) 0.028(2) 0.041(3) 0.004(2) 0.003(2) -0.003(2)
C1 0.043(4) 0.036(3) 0.047(4) 0.004(3) -0.002(3) -0.002(3)
C2 0.047(4) 0.032(3) 0.033(3) -0.001(2) 0.000(3) 0.003(3)
C3 0.054(4) 0.035(3) 0.046(4) 0.008(3) -0.006(3) 0.000(3)
C4 0.067(5) 0.057(4) 0.051(4) 0.013(3) 0.021(3) 0.012(4)
C5 0.056(5) 0.051(4) 0.065(5) 0.007(3) 0.015(4) 0.018(3)
C6 0.059(5) 0.040(3) 0.070(5) 0.013(3) 0.015(4) 0.017(3)
C7 0.049(4) 0.038(3) 0.050(4) 0.008(3) 0.008(3) -0.005(3)
C8 0.032(3) 0.032(3) 0.035(3) 0.002(2) 0.006(2) 0.000(3)
C9 0.039(4) 0.038(3) 0.064(4) 0.014(3) 0.003(3) -0.011(3)
C10 0.031(4) 0.048(3) 0.060(4) 0.015(3) 0.003(3) -0.004(3)
C11 0.034(4) 0.041(3) 0.051(4) 0.002(3) 0.009(3) 0.010(3)
C12 0.037(4) 0.024(3) 0.042(3) -0.005(2) 0.002(3) 0.006(3)
C13 0.038(4) 0.036(3) 0.057(4) 0.001(3) 0.004(3) 0.010(3)
C14 0.045(4) 0.029(3) 0.057(4) 0.002(3) -0.008(3) 0.008(3)
C15 0.062(5) 0.026(3) 0.047(4) 0.008(3) 0.001(3) 0.006(3)
C16 0.043(4) 0.031(3) 0.046(4) -0.001(3) 0.013(3) -0.003(3)
C17 0.037(3) 0.026(3) 0.042(4) 0.006(2) 0.010(3) -0.001(3)
C18 0.038(4) 0.028(3) 0.054(4) 0.009(3) 0.012(3) 0.003(3)
C19 0.038(4) 0.034(3) 0.064(4) 0.012(3) 0.011(3) -0.004(3)
C20 0.047(4) 0.037(3) 0.080(5) 0.019(3) 0.028(4) 0.001(3)
C21 0.063(4) 0.021(3) 0.071(5) 0.002(3) 0.039(4) 0.002(3)
C22 0.064(4) 0.030(3) 0.044(4) 0.006(3) 0.017(3) -0.008(3)
C23 0.101(6) 0.040(3) 0.055(5) 0.000(3) 0.021(4) -0.003(4)
C24 0.054(4) 0.047(3) 0.039(4) 0.007(3) 0.000(3) 0.008(3)
C25 0.059(5) 0.054(4) 0.142(7) 0.048(4) 0.041(4) 0.026(4)

loop_
_atom_type_symbol
_atom_type_description
_atom_type_scat_dispersion_real
_atom_type_scat_dispersion_imag
_atom_type_scat_source
C C 0.0033 0.0016 'International Tables Vol C Tables 4.2.6.8 and 6.1.1.4'
H H 0.0000 0.0000 'International Tables Vol C Tables 4.2.6.8 and 6.1.1.4'
N N 0.0061 0.0033 'International Tables Vol C Tables 4.2.6.8 and 6.1.1.4'
Fe Fe 0.3463 0.8444 'International Tables Vol C Tables 4.2.6.8 and 6.1.1.4'
Br Br -0.2901 2.4595 'International Tables Vol C Tables 4.2.6.8 and 6.1.1.4'

loop_
_geom_angle_atom_site_label_1
_geom_angle_atom_site_label_2
_geom_angle_atom_site_label_3
_geom_angle
C8 Fe1 C1 121.9(2)
C8 Fe1 N1 88.29(18)
C1 Fe1 N1 107.66(17)
C8 Fe1 Br1 108.34(13)
C1 Fe1 Br1 120.87(16)
N1 Fe1 Br1 102.64(11)
C16 N1 C12 118.7(5)
C16 N1 Fe1 116.8(4)
C12 N1 Fe1 124.3(3)
C8 N2 C10 113.1(4)
C8 N2 C11 122.1(4)
C10 N2 C11 124.5(4)
C9 N3 C8 111.4(4)
C9 N3 C17 124.9(4)
C8 N3 C17 123.3(5)
C2 C1 Fe1 105.7(3)
C3 C2 C7 115.9(5)
C3 C2 C1 122.9(5)
C7 C2 C1 121.1(5)
C4 C3 C2 122.4(5)
C5 C4 C3 120.1(6)
C6 C5 C4 119.0(5)
C5 C6 C7 121.4(5)
C6 C7 C2 121.2(6)
N2 C8 N3 102.1(4)
N2 C8 Fe1 124.2(4)
N3 C8 Fe1 132.9(4)
C10 C9 N3 107.8(5)
C9 C10 N2 105.6(5)
N2 C11 C12 114.2(4)
N1 C12 C13 121.1(5)
N1 C12 C11 119.8(5)
C13 C12 C11 119.1(5)
C14 C13 C12 119.2(6)
C15 C14 C13 119.7(5)
C14 C15 C16 118.6(5)
N1 C16 C15 122.7(5)
C22 C17 C18 121.9(5)
C22 C17 N3 120.2(5)
C18 C17 N3 117.8(4)
C19 C18 C17 117.9(5)
C19 C18 C24 119.3(5)
C17 C18 C24 122.8(5)
C20 C19 C18 122.0(6)
C19 C20 C21 119.1(5)
C19 C20 C25 120.4(6)
C21 C20 C25 120.5(6)
C20 C21 C22 122.1(5)
C21 C22 C17 116.9(5)
C21 C22 C23 122.0(5)
C17 C22 C23 121.1(5)

loop_
_geom_bond_atom_site_label_1
_geom_bond_atom_site_label_2
_geom_bond_distance
Fe1 C8 2.060(5)
Fe1 C1 2.061(5)
Fe1 N1 2.174(4)
Fe1 Br1 2.4511(10)
N1 C16 1.342(6)
N1 C12 1.350(6)
N2 C8 1.371(6)
N2 C10 1.380(7)
N2 C11 1.489(6)
N3 C9 1.380(7)
N3 C8 1.382(6)
N3 C17 1.450(6)
C1 C2 1.504(7)
C2 C3 1.393(8)
C2 C7 1.413(7)
C3 C4 1.391(7)
C4 C5 1.382(7)
C5 C6 1.367(8)
C6 C7 1.386(7)
C9 C10 1.348(7)
C11 C12 1.502(7)
C12 C13 1.395(7)
C13 C14 1.380(8)
C14 C15 1.367(8)
C15 C16 1.387(7)
C17 C22 1.391(7)
C17 C18 1.391(7)
C18 C19 1.385(7)
C18 C24 1.520(7)
C19 C20 1.351(7)
C20 C21 1.381(8)
C20 C25 1.535(8)
C21 C22 1.387(8)
C22 C23 1.513(8)
